data_7244792
loop_
_publ_author_name
'Salvatori, Alejandro'
'N\'egrier, Philippe'
'Massip, Stephane'
'Munoz-Duque, Antoni'
'Lloveras, Pol'
'Barrio, Maria'
'Tamarit, Josep Lluis'

_publ_section_title
;
 Polymorphism and Solid-Solid Phase Transitions of Hydrogen Bonded
 2-adamantanol and 2-methyl-2-adamantanol Compounds
;
_journal_name_full CrystEngComm
_journal_paper_doi 10.1039/D2CE00324D
_journal_year 2022
_chemical_formula_moiety 'C11 H18 O'
_chemical_formula_sum 'C11 H18 O'
_chemical_formula_weight 166.25
_space_group_crystal_system orthorhombic
_space_group_IT_number 60
_space_group_name_Hall '-P 2n 2ab'
_space_group_name_H-M_alt 'P b c n'
_atom_sites_solution_hydrogens mixed
_audit_creation_method SHELXL-2014/7
_audit_update_record
;
2021-12-17 deposited with the CCDC.	2022-04-14 downloaded from the CCDC.
;
_cell_angle_alpha 90
_cell_angle_beta 90
_cell_angle_gamma 90
_cell_formula_units_Z 16
_cell_length_a 18.7366(2)
_cell_length_b 9.07580(10)
_cell_length_c 21.2147(2)
_cell_measurement_reflns_used 8133
_cell_measurement_temperature 130(2)
_cell_measurement_theta_max 73.3070
_cell_measurement_theta_min 4.7110
_cell_volume 3607.55(6)
_computing_cell_refinement 'CrysAlisPro 1.171.38.43'
_computing_data_collection 'CrystalClear-SM Expert 2.1 (Rigaku, 2013)'
_computing_data_reduction 'CrysAlisPro 1.171.38.43'
_computing_structure_refinement 'SHELXL-2014/7 (Sheldrick, 2014)'
_computing_structure_solution 'SHELXS-2014/7 (Sheldrick, 2014)'
_diffrn_ambient_temperature 130(2)
_diffrn_detector_area_resol_mean 13.3333
_diffrn_measured_fraction_theta_full 1.000
_diffrn_measured_fraction_theta_max 0.991
_diffrn_measurement_device_type 'Rigaku PILATUS conversion'
_diffrn_measurement_method 'profile data from \w-scans'
_diffrn_radiation_type CuK\a
_diffrn_radiation_wavelength 1.54184
_diffrn_reflns_av_R_equivalents 0.0166
_diffrn_reflns_av_unetI/netI 0.0166
_diffrn_reflns_Laue_measured_fraction_full 1.000
_diffrn_reflns_Laue_measured_fraction_max 0.991
_diffrn_reflns_limit_h_max 21
_diffrn_reflns_limit_h_min -23
_diffrn_reflns_limit_k_max 11
_diffrn_reflns_limit_k_min -7
_diffrn_reflns_limit_l_max 26
_diffrn_reflns_limit_l_min -26
_diffrn_reflns_number 12431
_diffrn_reflns_point_group_measured_fraction_full 1.000
_diffrn_reflns_point_group_measured_fraction_max 0.991
_diffrn_reflns_theta_full 67.684
_diffrn_reflns_theta_max 73.469
_diffrn_reflns_theta_min 4.168
_diffrn_source 'FRX Rotating Anode'
_exptl_absorpt_coefficient_mu 0.579
_exptl_absorpt_correction_T_max 1.00000
_exptl_absorpt_correction_T_min 0.81817
_exptl_absorpt_correction_type multi-scan
_exptl_absorpt_process_details
;
CrysAlisPro 1.171.40.82a (Rigaku Oxford Diffraction, 2020)
Empirical absorption correction using spherical harmonics,
implemented in SCALE3 ABSPACK scaling algorithm.
;
_exptl_crystal_colour colourless
_exptl_crystal_density_diffrn 1.224
_exptl_crystal_description plate
_exptl_crystal_F_000 1472
_exptl_crystal_size_max 0.150
_exptl_crystal_size_mid 0.080
_exptl_crystal_size_min 0.020
_refine_diff_density_max 0.230
_refine_diff_density_min -0.237
_refine_diff_density_rms 0.059
_refine_ls_extinction_method none
_refine_ls_goodness_of_fit_ref 1.038
_refine_ls_hydrogen_treatment mixed
_refine_ls_matrix_type full
_refine_ls_number_parameters 227
_refine_ls_number_reflns 3603
_refine_ls_number_restraints 0
_refine_ls_restrained_S_all 1.038
_refine_ls_R_factor_all 0.0379
_refine_ls_R_factor_gt 0.0361
_refine_ls_shift/su_max 0.000
_refine_ls_shift/su_mean 0.000
_refine_ls_structure_factor_coef Fsqd
_refine_ls_weighting_details 'w=1/[\s^2^(Fo^2^)+(0.0536P)^2^+1.0244P] where P=(Fo^2^+2Fc^2^)/3'
_refine_ls_weighting_scheme calc
_refine_ls_wR_factor_gt 0.0995
_refine_ls_wR_factor_ref 0.1016
_reflns_Friedel_coverage 0.000
_reflns_number_gt 3397
_reflns_number_total 3603
_reflns_threshold_expression 'I > 2\s(I)'
_cod_data_source_file d2ce00324d2.cif
_cod_data_source_block Ada2Me2ol_Pbcn130K
_cod_database_code 7244792
_shelx_shelxl_version_number 2014/7
_shelx_space_group_comment
;
The symmetry employed for this shelxl refinement is uniquely defined
by the following loop, which should always be used as a source of
symmetry information in preference to the above space-group names.
They are only intended as comments.
;
_shelx_estimated_absorpt_t_min 0.918
_shelx_estimated_absorpt_t_max 0.989

loop_
_symmetry_equiv_pos_site_id
_symmetry_equiv_pos_as_xyz
1 x,y,z
2 1/2-x,1/2-y,1/2+z
3 1/2+x,1/2-y,-z
4 -x,y,1/2-z
5 -x,-y,-z
6 1/2+x,1/2+y,1/2-z
7 1/2-x,1/2+y,z
8 x,-y,1/2+z

loop_
_atom_site_label
_atom_site_type_symbol
_atom_site_fract_x
_atom_site_fract_y
_atom_site_fract_z
_atom_site_U_iso_or_equiv
_atom_site_adp_type
_atom_site_occupancy
_atom_site_site_symmetry_order
_atom_site_calc_flag
_atom_site_refinement_flags_posn
_atom_site_refinement_flags_adp
_atom_site_refinement_flags_occupancy
_atom_site_disorder_assembly
_atom_site_disorder_group
H1 H 0.2230(8) 0.5484(18) 0.4953(7) 0.048(4) Uiso 1 1 d . . . . .
H21 H 0.1982(8) 0.1955(18) 0.0149(7) 0.045(4) Uiso 1 1 d . . . . .
O1 O 0.19488(4) 0.60812(7) 0.47820(3) 0.02216(17) Uani 1 1 d . . . . .
C1 C 0.14305(5) 0.51932(10) 0.44474(4) 0.0171(2) Uani 1 1 d . . . . .
C2 C 0.18188(5) 0.43091(10) 0.39292(4) 0.0175(2) Uani 1 1 d . . . . .
H2 H 0.2165 0.3614 0.4129 0.021 Uiso 1 1 calc R U . . .
C3 C 0.22236(5) 0.53715(11) 0.34912(5) 0.0219(2) Uani 1 1 d . . . . .
H3A H 0.2580 0.5934 0.3737 0.026 Uiso 1 1 calc R U . . .
H3B H 0.2479 0.4804 0.3163 0.026 Uiso 1 1 calc R U . . .
C4 C 0.16946(5) 0.64406(11) 0.31788(5) 0.0229(2) Uani 1 1 d . . . . .
H4 H 0.1960 0.7134 0.2897 0.027 Uiso 1 1 calc R U . . .
C5 C 0.13017(5) 0.73194(10) 0.36907(4) 0.0210(2) Uani 1 1 d . . . . .
H5A H 0.0959 0.8008 0.3492 0.025 Uiso 1 1 calc R U . . .
H5B H 0.1649 0.7904 0.3938 0.025 Uiso 1 1 calc R U . . .
C6 C 0.09020(5) 0.62522(10) 0.41277(4) 0.0182(2) Uani 1 1 d . . . . .
H6 H 0.0642 0.6827 0.4458 0.022 Uiso 1 1 calc R U . . .
C7 C 0.03594(5) 0.53712(11) 0.37322(5) 0.0218(2) Uani 1 1 d . . . . .
H7A H 0.0091 0.4690 0.4009 0.026 Uiso 1 1 calc R U . . .
H7B H 0.0015 0.6055 0.3534 0.026 Uiso 1 1 calc R U . . .
C8 C 0.07504(5) 0.44905(11) 0.32201(5) 0.0224(2) Uani 1 1 d . . . . .
H8 H 0.0396 0.3916 0.2967 0.027 Uiso 1 1 calc R U . . .
C9 C 0.11512(6) 0.55623(12) 0.27882(5) 0.0257(2) Uani 1 1 d . . . . .
H9A H 0.0809 0.6245 0.2586 0.031 Uiso 1 1 calc R U . . .
H9B H 0.1401 0.5007 0.2453 0.031 Uiso 1 1 calc R U . . .
C10 C 0.12814(5) 0.34302(11) 0.35317(5) 0.0217(2) Uani 1 1 d . . . . .
H10A H 0.1538 0.2863 0.3204 0.026 Uiso 1 1 calc R U . . .
H10B H 0.1021 0.2725 0.3804 0.026 Uiso 1 1 calc R U . . .
C11 C 0.10714(6) 0.42189(11) 0.49391(5) 0.0253(2) Uani 1 1 d . . . . .
H11A H 0.1430 0.3590 0.5141 0.038 Uiso 1 1 calc R U . . .
H11B H 0.0711 0.3601 0.4734 0.038 Uiso 1 1 calc R U . . .
H11C H 0.0842 0.4839 0.5259 0.038 Uiso 1 1 calc R U . . .
O21 O 0.20976(3) 0.11435(7) 0.03453(3) 0.01975(17) Uani 1 1 d . . . . .
C21 C 0.14664(5) 0.04300(10) 0.05896(4) 0.0165(2) Uani 1 1 d . . . . .
C22 C 0.09800(5) 0.15340(10) 0.09379(4) 0.0187(2) Uani 1 1 d . . . . .
H22 H 0.0789 0.2268 0.0629 0.022 Uiso 1 1 calc R U . . .
C23 C 0.14026(5) 0.23432(11) 0.14506(5) 0.0222(2) Uani 1 1 d . . . . .
H23A H 0.1089 0.3060 0.1668 0.027 Uiso 1 1 calc R U . . .
H23B H 0.1804 0.2890 0.1257 0.027 Uiso 1 1 calc R U . . .
C24 C 0.16912(5) 0.12194(11) 0.19278(4) 0.0225(2) Uani 1 1 d . . . . .
H24 H 0.1974 0.1744 0.2258 0.027 Uiso 1 1 calc R U . . .
C25 C 0.21708(5) 0.01020(11) 0.15887(4) 0.0217(2) Uani 1 1 d . . . . .
H25A H 0.2357 -0.0624 0.1896 0.026 Uiso 1 1 calc R U . . .
H25B H 0.2582 0.0618 0.1396 0.026 Uiso 1 1 calc R U . . .
C26 C 0.17415(5) -0.06987(10) 0.10737(4) 0.0180(2) Uani 1 1 d . . . . .
H26 H 0.2057 -0.1428 0.0856 0.022 Uiso 1 1 calc R U . . .
C27 C 0.11164(5) -0.15140(11) 0.13867(4) 0.0224(2) Uani 1 1 d . . . . .
H27A H 0.0836 -0.2044 0.1062 0.027 Uiso 1 1 calc R U . . .
H27B H 0.1302 -0.2247 0.1691 0.027 Uiso 1 1 calc R U . . .
C28 C 0.06358(5) -0.04054(11) 0.17303(4) 0.0223(2) Uani 1 1 d . . . . .
H28 H 0.0227 -0.0937 0.1930 0.027 Uiso 1 1 calc R U . . .
C29 C 0.10662(5) 0.04035(12) 0.22393(4) 0.0244(2) Uani 1 1 d . . . . .
H29A H 0.1250 -0.0313 0.2552 0.029 Uiso 1 1 calc R U . . .
H29B H 0.0755 0.1115 0.2462 0.029 Uiso 1 1 calc R U . . .
C30 C 0.03520(5) 0.07218(11) 0.12536(5) 0.0225(2) Uani 1 1 d . . . . .
H30A H 0.0041 0.1442 0.1471 0.027 Uiso 1 1 calc R U . . .
H30B H 0.0064 0.0213 0.0929 0.027 Uiso 1 1 calc R U . . .
C31 C 0.10884(5) -0.02727(11) 0.00277(4) 0.0231(2) Uani 1 1 d . . . . .
H31A H 0.0935 0.0499 -0.0265 0.035 Uiso 1 1 calc R U . . .
H31B H 0.0671 -0.0824 0.0176 0.035 Uiso 1 1 calc R U . . .
H31C H 0.1417 -0.0945 -0.0188 0.035 Uiso 1 1 calc R U . . .

loop_
_atom_site_aniso_label
_atom_site_aniso_U_11
_atom_site_aniso_U_22
_atom_site_aniso_U_33
_atom_site_aniso_U_23
_atom_site_aniso_U_13
_atom_site_aniso_U_12
O1 0.0253(4) 0.0166(3) 0.0246(3) -0.0045(3) -0.0079(3) 0.0017(3)
C1 0.0179(4) 0.0148(4) 0.0185(4) -0.0017(3) -0.0007(3) -0.0003(3)
C2 0.0164(4) 0.0149(4) 0.0212(4) -0.0023(3) -0.0007(3) 0.0016(3)
C3 0.0167(4) 0.0243(5) 0.0246(5) -0.0013(4) 0.0040(4) 0.0003(4)
C4 0.0227(5) 0.0237(5) 0.0222(5) 0.0044(4) 0.0045(4) -0.0010(4)
C5 0.0224(4) 0.0155(4) 0.0250(5) 0.0026(4) -0.0014(4) 0.0014(3)
C6 0.0177(4) 0.0163(4) 0.0207(4) -0.0016(3) 0.0014(3) 0.0031(3)
C7 0.0154(4) 0.0237(5) 0.0262(5) 0.0010(4) -0.0007(4) 0.0012(4)
C8 0.0211(5) 0.0227(5) 0.0234(5) -0.0039(4) -0.0052(4) -0.0011(4)
C9 0.0282(5) 0.0308(5) 0.0181(4) -0.0003(4) -0.0006(4) 0.0029(4)
C10 0.0235(5) 0.0169(4) 0.0248(5) -0.0054(4) -0.0022(4) 0.0002(4)
C11 0.0283(5) 0.0238(5) 0.0238(5) 0.0045(4) 0.0043(4) 0.0014(4)
O21 0.0193(3) 0.0167(3) 0.0232(3) 0.0037(3) 0.0041(3) -0.0012(2)
C21 0.0164(4) 0.0149(4) 0.0181(4) 0.0007(3) 0.0011(3) -0.0014(3)
C22 0.0175(4) 0.0162(4) 0.0224(4) 0.0005(3) -0.0013(3) 0.0022(3)
C23 0.0219(5) 0.0180(5) 0.0268(5) -0.0062(4) 0.0029(4) -0.0006(4)
C24 0.0189(4) 0.0285(5) 0.0201(4) -0.0061(4) -0.0018(4) -0.0020(4)
C25 0.0168(4) 0.0280(5) 0.0204(4) 0.0013(4) -0.0017(3) 0.0029(4)
C26 0.0193(4) 0.0155(4) 0.0191(4) 0.0013(3) 0.0019(3) 0.0023(3)
C27 0.0276(5) 0.0173(4) 0.0223(5) 0.0025(4) 0.0028(4) -0.0022(4)
C28 0.0194(4) 0.0259(5) 0.0215(5) 0.0005(4) 0.0039(4) -0.0048(4)
C29 0.0231(5) 0.0320(5) 0.0180(4) -0.0020(4) 0.0020(4) -0.0001(4)
C30 0.0148(4) 0.0275(5) 0.0251(5) -0.0024(4) 0.0000(4) 0.0006(4)
C31 0.0276(5) 0.0223(5) 0.0195(4) -0.0007(4) -0.0023(4) -0.0032(4)

loop_
_atom_type_symbol
_atom_type_description
_atom_type_scat_dispersion_real
_atom_type_scat_dispersion_imag
_atom_type_scat_source
C C 0.0181 0.0091 'International Tables Vol C Tables 4.2.6.8 and 6.1.1.4'
H H 0.0000 0.0000 'International Tables Vol C Tables 4.2.6.8 and 6.1.1.4'
O O 0.0492 0.0322 'International Tables Vol C Tables 4.2.6.8 and 6.1.1.4'

loop_
_geom_angle_atom_site_label_1
_geom_angle_atom_site_label_2
_geom_angle_atom_site_label_3
_geom_angle
_geom_angle_site_symmetry_1
_geom_angle_site_symmetry_2
_geom_angle_site_symmetry_3
_geom_angle_publ_flag
C1 O1 H1 105.9(11) . . . no
C21 O21 H21 110.3(10) . . . no
O1 C1 C2 108.81(7) . . . yes
C2 C1 C6 108.32(7) . . . no
C2 C1 C11 113.21(8) . . . no
O1 C1 C11 106.47(7) . . . yes
C6 C1 C11 112.35(8) . . . no
O1 C1 C6 107.47(7) . . . yes
C1 C2 C10 110.60(8) . . . no
C1 C2 C3 109.68(7) . . . no
C3 C2 C10 108.47(7) . . . no
C2 C3 C4 109.76(8) . . . no
C3 C4 C9 109.42(8) . . . no
C3 C4 C5 109.40(8) . . . no
C5 C4 C9 109.48(8) . . . no
C4 C5 C6 109.46(7) . . . no
C1 C6 C7 109.91(7) . . . no
C1 C6 C5 110.27(7) . . . no
C5 C6 C7 108.67(7) . . . no
C6 C7 C8 109.91(8) . . . no
C7 C8 C9 109.05(8) . . . no
C7 C8 C10 109.35(8) . . . no
C9 C8 C10 109.75(8) . . . no
C4 C9 C8 109.37(8) . . . no
C2 C10 C8 109.62(8) . . . no
C3 C2 H2 109.00 . . . no
C10 C2 H2 109.00 . . . no
C1 C2 H2 109.00 . . . no
C2 C3 H3B 110.00 . . . no
C4 C3 H3A 110.00 . . . no
C4 C3 H3B 110.00 . . . no
H3A C3 H3B 108.00 . . . no
C2 C3 H3A 110.00 . . . no
C3 C4 H4 110.00 . . . no
C5 C4 H4 110.00 . . . no
C9 C4 H4 109.00 . . . no
C4 C5 H5A 110.00 . . . no
C4 C5 H5B 110.00 . . . no
C6 C5 H5B 110.00 . . . no
H5A C5 H5B 108.00 . . . no
C6 C5 H5A 110.00 . . . no
C1 C6 H6 109.00 . . . no
C7 C6 H6 109.00 . . . no
C5 C6 H6 109.00 . . . no
C6 C7 H7A 110.00 . . . no
C8 C7 H7A 110.00 . . . no
C8 C7 H7B 110.00 . . . no
H7A C7 H7B 108.00 . . . no
C6 C7 H7B 110.00 . . . no
C7 C8 H8 110.00 . . . no
C10 C8 H8 110.00 . . . no
C9 C8 H8 110.00 . . . no
C4 C9 H9A 110.00 . . . no
C8 C9 H9A 110.00 . . . no
C8 C9 H9B 110.00 . . . no
H9A C9 H9B 108.00 . . . no
C4 C9 H9B 110.00 . . . no
C2 C10 H10B 110.00 . . . no
C8 C10 H10A 110.00 . . . no
C2 C10 H10A 110.00 . . . no
H10A C10 H10B 108.00 . . . no
C8 C10 H10B 110.00 . . . no
C1 C11 H11B 109.00 . . . no
C1 C11 H11C 110.00 . . . no
H11A C11 H11B 109.00 . . . no
H11A C11 H11C 109.00 . . . no
H11B C11 H11C 109.00 . . . no
C1 C11 H11A 110.00 . . . no
O21 C21 C22 111.37(7) . . . yes
O21 C21 C31 106.68(7) . . . yes
C22 C21 C26 108.09(7) . . . no
C22 C21 C31 111.80(8) . . . no
C26 C21 C31 113.48(8) . . . no
O21 C21 C26 105.28(7) . . . yes
C21 C22 C23 110.24(8) . . . no
C21 C22 C30 110.39(7) . . . no
C23 C22 C30 108.37(7) . . . no
C22 C23 C24 109.36(8) . . . no
C23 C24 C29 109.61(8) . . . no
C25 C24 C29 109.26(8) . . . no
C23 C24 C25 109.65(7) . . . no
C24 C25 C26 109.81(7) . . . no
C21 C26 C25 109.54(7) . . . no
C21 C26 C27 110.71(8) . . . no
C25 C26 C27 108.60(7) . . . no
C26 C27 C28 109.69(8) . . . no
C27 C28 C29 109.85(8) . . . no
C27 C28 C30 109.12(7) . . . no
C29 C28 C30 109.09(8) . . . no
C24 C29 C28 109.19(7) . . . no
C22 C30 C28 109.93(8) . . . no
C21 C22 H22 109.00 . . . no
C23 C22 H22 109.00 . . . no
C30 C22 H22 109.00 . . . no
C22 C23 H23A 110.00 . . . no
C22 C23 H23B 110.00 . . . no
C24 C23 H23A 110.00 . . . no
C24 C23 H23B 110.00 . . . no
H23A C23 H23B 108.00 . . . no
C23 C24 H24 109.00 . . . no
C25 C24 H24 109.00 . . . no
C29 C24 H24 109.00 . . . no
C24 C25 H25A 110.00 . . . no
C24 C25 H25B 110.00 . . . no
C26 C25 H25A 110.00 . . . no
C26 C25 H25B 110.00 . . . no
H25A C25 H25B 108.00 . . . no
C21 C26 H26 109.00 . . . no
C25 C26 H26 109.00 . . . no
C27 C26 H26 109.00 . . . no
C26 C27 H27A 110.00 . . . no
C26 C27 H27B 110.00 . . . no
C28 C27 H27A 110.00 . . . no
C28 C27 H27B 110.00 . . . no
H27A C27 H27B 108.00 . . . no
C27 C28 H28 110.00 . . . no
C29 C28 H28 110.00 . . . no
C30 C28 H28 110.00 . . . no
C24 C29 H29A 110.00 . . . no
C24 C29 H29B 110.00 . . . no
C28 C29 H29A 110.00 . . . no
C28 C29 H29B 110.00 . . . no
H29A C29 H29B 108.00 . . . no
C22 C30 H30A 110.00 . . . no
C22 C30 H30B 110.00 . . . no
C28 C30 H30A 110.00 . . . no
C28 C30 H30B 110.00 . . . no
H30A C30 H30B 108.00 . . . no
C21 C31 H31A 109.00 . . . no
C21 C31 H31B 109.00 . . . no
C21 C31 H31C 109.00 . . . no
H31A C31 H31B 110.00 . . . no
H31A C31 H31C 109.00 . . . no
H31B C31 H31C 109.00 . . . no

loop_
_geom_bond_atom_site_label_1
_geom_bond_atom_site_label_2
_geom_bond_distance
_geom_bond_site_symmetry_1
_geom_bond_site_symmetry_2
_geom_bond_publ_flag
O1 C1 1.4479(11) . . yes
O1 H1 0.838(16) . . no
O21 C21 1.4445(11) . . yes
O21 H21 0.873(16) . . no
C1 C11 1.5241(14) . . no
C1 C6 1.5376(13) . . no
C1 C2 1.5433(13) . . no
C2 C10 1.5366(13) . . no
C2 C3 1.5390(13) . . no
C3 C4 1.5372(14) . . no
C4 C9 1.5358(15) . . no
C4 C5 1.5354(13) . . no
C5 C6 1.5357(13) . . no
C6 C7 1.5417(13) . . no
C7 C8 1.5349(14) . . no
C8 C10 1.5339(14) . . no
C8 C9 1.5329(15) . . no
C2 H2 1.0000 . . no
C3 H3B 0.9900 . . no
C3 H3A 0.9900 . . no
C4 H4 1.0000 . . no
C5 H5B 0.9900 . . no
C5 H5A 0.9900 . . no
C6 H6 1.0000 . . no
C7 H7B 0.9900 . . no
C7 H7A 0.9900 . . no
C8 H8 1.0000 . . no
C9 H9B 0.9900 . . no
C9 H9A 0.9900 . . no
C10 H10A 0.9900 . . no
C10 H10B 0.9900 . . no
C11 H11B 0.9800 . . no
C11 H11A 0.9800 . . no
C11 H11C 0.9800 . . no
C21 C26 1.5394(13) . . no
C21 C31 1.5262(13) . . no
C21 C22 1.5429(13) . . no
C22 C30 1.5416(13) . . no
C22 C23 1.5328(13) . . no
C23 C24 1.5354(14) . . no
C24 C29 1.5351(13) . . no
C24 C25 1.5341(13) . . no
C25 C26 1.5391(13) . . no
C26 C27 1.5363(13) . . no
C27 C28 1.5345(13) . . no
C28 C29 1.5347(13) . . no
C28 C30 1.5337(14) . . no
C22 H22 1.0000 . . no
C23 H23A 0.9900 . . no
C23 H23B 0.9900 . . no
C24 H24 1.0000 . . no
C25 H25A 0.9900 . . no
C25 H25B 0.9900 . . no
C26 H26 1.0000 . . no
C27 H27A 0.9900 . . no
C27 H27B 0.9900 . . no
C28 H28 1.0000 . . no
C29 H29A 0.9900 . . no
C29 H29B 0.9900 . . no
C30 H30A 0.9900 . . no
C30 H30B 0.9900 . . no
C31 H31A 0.9800 . . no
C31 H31B 0.9800 . . no
C31 H31C 0.9800 . . no

loop_
_geom_contact_atom_site_label_1
_geom_contact_atom_site_label_2
_geom_contact_distance
_geom_contact_site_symmetry_1
_geom_contact_site_symmetry_2
_geom_contact_publ_flag
O1 O21 2.8018(9) . 8_565 no
O1 O21 2.9491(9) . 2_555 no
O21 O1 2.9491(9) . 2_554 no
O21 O1 2.8018(9) . 8_564 no
O1 H5B 2.5000 . . no
O1 H21 1.946(16) . 8_565 no
O1 H3A 2.5200 . . no
O21 H25B 2.4500 . . no
O21 H11A 2.8000 . 2_554 no
O21 H23B 2.5600 . . no
O21 H1 2.112(16) . 2_554 no
C1 C9 3.5744(14) . . no
C3 C7 3.5301(13) . . no
C5 C10 3.5460(13) . . no
C7 C3 3.5301(13) . . no
C9 C1 3.5744(14) . . no
C10 C5 3.5460(13) . . no
C11 C31 3.5866(14) . 8_555 no
C21 C29 3.5793(12) . . no
C23 C27 3.5441(14) . . no
C25 C30 3.5263(13) . . no
C27 C23 3.5441(14) . . no
C29 C21 3.5793(12) . . no
C30 C25 3.5263(13) . . no
C31 C11 3.5866(14) . 8_554 no
C5 H31A 3.0500 . 8_565 no
C7 H11B 2.7400 . . no
C9 H27B 3.0700 . 1_565 no
C10 H30A 3.0700 . 4_555 no
C10 H11B 2.7700 . . no
C11 H31C 3.0500 . 8_555 no
C11 H7A 2.7300 . . no
C11 H10B 2.7700 . . no
C21 H1 2.912(15) . 2_554 no
C23 H21 2.988(15) . . no
C25 H23B 2.8700 . 7_545 no
C26 H23B 3.0400 . 7_545 no
C26 H1 3.067(15) . 2_554 no
C27 H31B 2.7700 . . no
C27 H7B 3.0600 . 4_545 no
C30 H31B 2.7500 . . no
C31 H30B 2.7400 . . no
C31 H30B 2.9600 . 5_555 no
C31 H11A 3.0900 . 8_554 no
C31 H27A 2.7600 . . no
H1 H2 2.4400 . . no
H1 H11A 2.3200 . . no
H1 O21 2.112(16) . 2_555 no
H1 C26 3.067(15) . 2_555 no
H1 H26 2.4900 . 2_555 no
H1 H31C 2.5900 . 2_555 no
H1 H21 2.41(2) . 8_565 no
H1 C21 2.912(15) . 2_555 no
H2 H11A 2.5500 . . no
H2 H5B 2.3500 . 7_545 no
H2 H1 2.4400 . . no
H3A O1 2.5200 . . no
H3A H5B 2.5300 . . no
H3B H9B 2.5300 . . no
H3B H10A 2.4900 . . no
H4 H24 2.4400 . 7_555 no
H5A H7B 2.5100 . . no
H5A H9A 2.5200 . . no
H5A H28 2.5800 . 4_565 no
H5A H29A 2.5700 . 1_565 no
H5B H31A 2.6000 . 8_565 no
H5B O1 2.5000 . . no
H5B H2 2.3500 . 7_555 no
H5B H3A 2.5300 . . no
H6 H11C 2.5100 . . no
H6 H31A 2.5600 . 8_565 no
H7A C11 2.7300 . . no
H7A H10B 2.5300 . . no
H7A H11C 2.3800 . 5_566 no
H7A H11B 2.1700 . . no
H7B H5A 2.5100 . . no
H7B H9A 2.5100 . . no
H7B H27A 2.5000 . 4_565 no
H7B C27 3.0600 . 4_565 no
H8 H8 2.4800 . 4_555 no
H9A H27B 2.5200 . 1_565 no
H9A H7B 2.5100 . . no
H9A H5A 2.5200 . . no
H9B H10A 2.5300 . . no
H9B H3B 2.5300 . . no
H9B H23A 2.5000 . . no
H10A H9B 2.5300 . . no
H10A H3B 2.4900 . . no
H10A H24 2.3900 . . no
H10B H7A 2.5300 . . no
H10B H11B 2.2100 . . no
H10B C11 2.7700 . . no
H10B H30A 2.3800 . 4_555 no
H11A H1 2.3200 . . no
H11A H2 2.5500 . . no
H11A H31C 2.5000 . 8_555 no
H11A C31 3.0900 . 8_555 no
H11A O21 2.8000 . 2_555 no
H11B H7A 2.1700 . . no
H11B C10 2.7700 . . no
H11B C7 2.7400 . . no
H11B H10B 2.2100 . . no
H11C H6 2.5100 . . no
H11C H7A 2.3800 . 5_566 no
H21 C23 2.988(15) . . no
H21 H22 2.4700 . . no
H21 H23B 2.5200 . . no
H21 H31A 2.5200 . . no
H21 O1 1.946(16) . 8_564 no
H21 H1 2.41(2) . 8_564 no
H22 H21 2.4700 . . no
H22 H31A 2.5000 . . no
H23A H9B 2.5000 . . no
H23A H29B 2.5200 . . no
H23A H30A 2.4900 . . no
H23B O21 2.5600 . . no
H23B H21 2.5200 . . no
H23B H25B 2.5400 . . no
H23B C25 2.8700 . 7_555 no
H23B C26 3.0400 . 7_555 no
H23B H25A 2.4800 . 7_555 no
H23B H26 2.3800 . 7_555 no
H24 H10A 2.3900 . . no
H24 H4 2.4400 . 7_545 no
H25A H27B 2.5000 . . no
H25A H29A 2.5100 . . no
H25A H23B 2.4800 . 7_545 no
H25B O21 2.4500 . . no
H25B H23B 2.5400 . . no
H26 H31C 2.5600 . . no
H26 H1 2.4900 . 2_554 no
H26 H23B 2.3800 . 7_545 no
H27A C31 2.7600 . . no
H27A H30B 2.5200 . . no
H27A H31B 2.2000 . . no
H27A H7B 2.5000 . 4_545 no
H27B C9 3.0700 . 1_545 no
H27B H9A 2.5200 . 1_545 no
H27B H25A 2.5000 . . no
H27B H29A 2.5400 . . no
H28 H5A 2.5800 . 4_545 no
H28 H28 2.5600 . 4_555 no
H29A H5A 2.5700 . 1_545 no
H29A H25A 2.5100 . . no
H29A H27B 2.5400 . . no
H29B H23A 2.5200 . . no
H29B H30A 2.5100 . . no
H30A H23A 2.4900 . . no
H30A H29B 2.5100 . . no
H30A C10 3.0700 . 4_555 no
H30A H10B 2.3800 . 4_555 no
H30B C31 2.7400 . . no
H30B H27A 2.5200 . . no
H30B H31B 2.1800 . . no
H30B C31 2.9600 . 5_555 no
H30B H31A 2.4300 . 5_555 no
H31A H21 2.5200 . . no
H31A H22 2.5000 . . no
H31A H30B 2.4300 . 5_555 no
H31A C5 3.0500 . 8_564 no
H31A H5B 2.6000 . 8_564 no
H31A H6 2.5600 . 8_564 no
H31B C27 2.7700 . . no
H31B C30 2.7500 . . no
H31B H27A 2.2000 . . no
H31B H30B 2.1800 . . no
H31C H26 2.5600 . . no
H31C H1 2.5900 . 2_554 no
H31C C11 3.0500 . 8_554 no
H31C H11A 2.5000 . 8_554 no

loop_
_geom_hbond_atom_site_label_D
_geom_hbond_atom_site_label_H
_geom_hbond_atom_site_label_A
_geom_hbond_distance_DH
_geom_hbond_distance_HA
_geom_hbond_distance_DA
_geom_hbond_angle_DHA
_geom_hbond_site_symmetry_A
_geom_hbond_publ_flag
O1 H1 O21 0.838(16) 2.112(16) 2.9491(9) 175.8(16) 2_555 yes
O21 H21 O1 0.873(16) 1.946(16) 2.8018(9) 166.2(14) 8_564 yes
C3 H3A O1 0.9900 2.5200 2.8599(12) 100.00 . yes
C5 H5B O1 0.9900 2.5000 2.8448(11) 100.00 . yes
C23 H23B O21 0.9900 2.5600 2.8948(12) 100.00 . yes
C25 H25B O21 0.9900 2.4500 2.8054(11) 100.00 . yes

loop_
_geom_torsion_atom_site_label_1
_geom_torsion_atom_site_label_2
_geom_torsion_atom_site_label_3
_geom_torsion_atom_site_label_4
_geom_torsion
_geom_torsion_site_symmetry_1
_geom_torsion_site_symmetry_2
_geom_torsion_site_symmetry_3
_geom_torsion_site_symmetry_4
_geom_torsion_publ_flag
O1 C1 C2 C3 -56.51(9) . . . . no
O1 C1 C2 C10 -176.11(7) . . . . no
C6 C1 C2 C3 60.04(9) . . . . no
C6 C1 C2 C10 -59.56(9) . . . . no
C11 C1 C2 C3 -174.67(8) . . . . no
C11 C1 C2 C10 65.74(10) . . . . no
O1 C1 C6 C5 57.09(9) . . . . no
O1 C1 C6 C7 176.87(7) . . . . no
C2 C1 C6 C5 -60.32(9) . . . . no
C2 C1 C6 C7 59.46(9) . . . . no
C11 C1 C6 C5 173.88(7) . . . . no
C11 C1 C6 C7 -66.34(10) . . . . no
C1 C2 C3 C4 -60.32(10) . . . . no
C10 C2 C3 C4 60.58(10) . . . . no
C1 C2 C10 C8 59.83(10) . . . . no
C3 C2 C10 C8 -60.49(10) . . . . no
C2 C3 C4 C5 59.53(10) . . . . no
C2 C3 C4 C9 -60.39(10) . . . . no
C3 C4 C5 C6 -59.26(10) . . . . no
C9 C4 C5 C6 60.63(10) . . . . no
C3 C4 C9 C8 59.42(11) . . . . no
C5 C4 C9 C8 -60.46(10) . . . . no
C4 C5 C6 C1 60.40(9) . . . . no
C4 C5 C6 C7 -60.13(9) . . . . no
C1 C6 C7 C8 -60.40(10) . . . . no
C5 C6 C7 C8 60.35(10) . . . . no
C6 C7 C8 C9 -60.47(10) . . . . no
C6 C7 C8 C10 59.54(10) . . . . no
C7 C8 C9 C4 60.14(10) . . . . no
C10 C8 C9 C4 -59.63(11) . . . . no
C7 C8 C10 C2 -59.04(10) . . . . no
C9 C8 C10 C2 60.55(10) . . . . no
O21 C21 C22 C23 -54.36(9) . . . . no
O21 C21 C22 C30 -174.05(7) . . . . no
C26 C21 C22 C23 60.82(9) . . . . no
C26 C21 C22 C30 -58.87(9) . . . . no
C31 C21 C22 C23 -173.60(8) . . . . no
C31 C21 C22 C30 66.72(9) . . . . no
O21 C21 C26 C25 58.65(9) . . . . no
O21 C21 C26 C27 178.39(7) . . . . no
C22 C21 C26 C25 -60.46(9) . . . . no
C22 C21 C26 C27 59.28(9) . . . . no
C31 C21 C26 C25 174.95(7) . . . . no
C31 C21 C26 C27 -65.31(10) . . . . no
C21 C22 C23 C24 -60.32(9) . . . . no
C30 C22 C23 C24 60.59(10) . . . . no
C21 C22 C30 C28 59.98(10) . . . . no
C23 C22 C30 C28 -60.83(10) . . . . no
C22 C23 C24 C25 58.94(10) . . . . no
C22 C23 C24 C29 -60.99(10) . . . . no
C23 C24 C25 C26 -59.30(10) . . . . no
C29 C24 C25 C26 60.85(9) . . . . no
C23 C24 C29 C28 60.25(10) . . . . no
C25 C24 C29 C28 -59.93(10) . . . . no
C24 C25 C26 C21 60.51(9) . . . . no
C24 C25 C26 C27 -60.51(10) . . . . no
C21 C26 C27 C28 -60.40(9) . . . . no
C25 C26 C27 C28 59.89(9) . . . . no
C26 C27 C28 C29 -60.11(9) . . . . no
C26 C27 C28 C30 59.44(9) . . . . no
C27 C28 C29 C24 59.75(10) . . . . no
C30 C28 C29 C24 -59.82(10) . . . . no
C27 C28 C30 C22 -59.38(10) . . . . no
C29 C28 C30 C22 60.64(10) . . . . no
